data_7207860
loop_
_publ_author_name
'He, Jianghong'
'Zhang, Guangju'
'Xiao, Dongrong'
'Chen, Haiyan'
'Yan, Shiwei'
'Wang, Xin'
'Yang, Juan'
'Wang, Enbo'

_publ_section_title
;
 Helicity controlled by the chirality of amino acid: two novel enantiopure
 chiral 3D architectures containing fivefold interwoven helices
;
_journal_issue 10
_journal_name_full CrystEngComm
_journal_page_first 3609
_journal_paper_doi 10.1039/c2ce25038a
_journal_volume 14
_journal_year 2012
_chemical_absolute_configuration rm
_chemical_formula_sum 'C39 H38 N6 O27.5 Zn4'
_chemical_formula_weight 1292.23
_chemical_name_systematic
;
?
;
_space_group_IT_number 92
_symmetry_cell_setting tetragonal
_symmetry_space_group_name_Hall 'P 4abw 2nw'
_symmetry_space_group_name_H-M 'P 41 21 2'
_atom_sites_solution_hydrogens geom
_atom_sites_solution_primary direct
_atom_sites_solution_secondary difmap
_audit_creation_method SHELXL-97
_cell_angle_alpha 90.00
_cell_angle_beta 90.00
_cell_angle_gamma 90.00
_cell_formula_units_Z 4
_cell_length_a 14.672(2)
_cell_length_b 14.672(2)
_cell_length_c 22.225(4)
_cell_measurement_reflns_used 30639
_cell_measurement_temperature 293(2)
_cell_measurement_theta_max 28.32
_cell_measurement_theta_min 1.66
_cell_volume 4784.3(13)
_computing_cell_refinement 'SMART (Bruker, 2001)'
_computing_data_collection 'SMART (Bruker, 2001)'
_computing_data_reduction 'SAINT (Bruker, 2001)'
_computing_molecular_graphics 'SHELXTL-PLUS (Sheldrick, 1990)'
_computing_publication_material 'SHELXL-97 (Sheldrick, 1997)'
_computing_structure_refinement 'SHELXL-97 (Sheldrick, 1997)'
_computing_structure_solution 'SHELXS-97 (Sheldrick, 1990)'
_diffrn_ambient_temperature 293(2)
_diffrn_measured_fraction_theta_full 0.974
_diffrn_measured_fraction_theta_max 0.974
_diffrn_measurement_device_type 'Bruker APEX CCD area-detector'
_diffrn_measurement_method 'phi and omega scans'
_diffrn_radiation_monochromator graphite
_diffrn_radiation_source 'fine-focus sealed tube'
_diffrn_radiation_type MoK\a
_diffrn_radiation_wavelength 0.71073
_diffrn_reflns_av_R_equivalents 0.0816
_diffrn_reflns_av_sigmaI/netI 0.0807
_diffrn_reflns_limit_h_max 19
_diffrn_reflns_limit_h_min -12
_diffrn_reflns_limit_k_max 19
_diffrn_reflns_limit_k_min -19
_diffrn_reflns_limit_l_max 29
_diffrn_reflns_limit_l_min -29
_diffrn_reflns_number 30639
_diffrn_reflns_theta_full 28.32
_diffrn_reflns_theta_max 28.32
_diffrn_reflns_theta_min 1.66
_exptl_absorpt_coefficient_mu 2.084
_exptl_absorpt_correction_T_max 0.5209
_exptl_absorpt_correction_T_min 0.4345
_exptl_absorpt_correction_type multi-scan
_exptl_absorpt_process_details 'SADABS(Sheldrick, 1996)'
_exptl_crystal_colour colorless
_exptl_crystal_density_diffrn 1.794
_exptl_crystal_density_method 'not measured'
_exptl_crystal_description block
_exptl_crystal_F_000 2616
_exptl_crystal_size_max 0.48
_exptl_crystal_size_mid 0.41
_exptl_crystal_size_min 0.36
_refine_diff_density_max 0.815
_refine_diff_density_min -0.583
_refine_diff_density_rms 0.104
_refine_ls_abs_structure_details 'Flack H D (1983), Acta Cryst. A39, 876-881'
_refine_ls_abs_structure_Flack 0.05(3)
_refine_ls_extinction_coef 0.0128(14)
_refine_ls_extinction_expression Fc^*^=kFc[1+0.001xFc^2^\l^3^/sin(2\q)]^-1/4^
_refine_ls_extinction_method SHELXL
_refine_ls_goodness_of_fit_ref 1.268
_refine_ls_hydrogen_treatment mixed
_refine_ls_matrix_type full
_refine_ls_number_parameters 369
_refine_ls_number_reflns 5824
_refine_ls_number_restraints 76
_refine_ls_restrained_S_all 1.275
_refine_ls_R_factor_all 0.1264
_refine_ls_R_factor_gt 0.0756
_refine_ls_shift/su_max 0.000
_refine_ls_shift/su_mean 0.000
_refine_ls_structure_factor_coef Fsqd
_refine_ls_weighting_details 'calc w=1/[\s^2^(Fo^2^)+(0.0850P)^2^+0.0000P] where P=(Fo^2^+2Fc^2^)/3'
_refine_ls_weighting_scheme calc
_refine_ls_wR_factor_gt 0.1662
_refine_ls_wR_factor_ref 0.1876
_reflns_number_gt 4043
_reflns_number_total 5824
_reflns_threshold_expression >2sigma(I)
_cod_data_source_file c2ce25038a.txt
_cod_data_source_block compound-D-1
_cod_depositor_comments
;
The following automatic conversions were performed:

'_symmetry_cell_setting' value 'Tetragonal' changed to 'tetragonal'
according to /home/saulius/struct/CIF-dictionaries/cif_core.dic
dictionary named 'cif_core.dic' version 2.4.1 from 2010-06-29.

Automatic conversion script
Id: cif_fix_values 1715 2011-07-08 13:25:40Z adriana 
;
_cod_original_cell_volume 4784.5(14)
_cod_original_sg_symbol_H-M P4(1)2(1)2
_cod_original_formula_sum 'C39 H38 N6 O27.50 Zn4'
_cod_database_code 7207860

loop_
_symmetry_equiv_pos_as_xyz
'x, y, z'
'-x, -y, z+1/2'
'-y+1/2, x+1/2, z+1/4'
'y+1/2, -x+1/2, z+3/4'
'-x+1/2, y+1/2, -z+1/4'
'x+1/2, -y+1/2, -z+3/4'
'y, x, -z'
'-y, -x, -z+1/2'

loop_
_atom_site_label
_atom_site_type_symbol
_atom_site_fract_x
_atom_site_fract_y
_atom_site_fract_z
_atom_site_U_iso_or_equiv
_atom_site_adp_type
_atom_site_occupancy
_atom_site_symmetry_multiplicity
_atom_site_calc_flag
_atom_site_refinement_flags
Zn1 Zn 0.15081(6) 0.25674(6) 0.09584(4) 0.0412(3) Uani 1 1 d .
Zn2 Zn 0.21139(8) 0.32072(7) 0.28173(7) 0.0666(4) Uani 1 1 d .
O1 O 0.1640(4) 0.1221(4) 0.1203(3) 0.0569(16) Uani 1 1 d .
O2 O 0.0251(4) 0.1724(4) 0.1259(3) 0.0526(15) Uani 1 1 d .
O3 O -0.2285(5) -0.0381(5) 0.1828(4) 0.083(2) Uani 1 1 d U
O4 O -0.1935(5) -0.1848(5) 0.1982(4) 0.077(2) Uani 1 1 d U
O5 O 0.1245(4) -0.2931(4) 0.1818(3) 0.0520(15) Uani 1 1 d .
O6 O 0.2307(4) -0.1915(5) 0.1722(4) 0.0661(19) Uani 1 1 d .
O7 O 0.3047(4) 0.4509(4) 0.2397(3) 0.0537(16) Uani 1 1 d .
O8 O 0.3464(5) 0.3125(5) 0.2634(4) 0.075(2) Uani 1 1 d .
O10 O 0.1603(4) 0.3069(5) 0.1928(3) 0.0649(19) Uani 1 1 d .
O11 O 0.0823(5) 0.3797(6) 0.1231(3) 0.071(2) Uani 1 1 d .
N3 N 0.1037(5) 0.4111(6) 0.2822(3) 0.0546(19) Uani 1 1 d .
H3B H 0.0545 0.3838 0.2983 0.066 Uiso 1 1 calc R
H3C H 0.1180 0.4593 0.3054 0.066 Uiso 1 1 calc R
C1 C 0.1092(5) -0.0513(5) 0.1540(4) 0.0421(18) Uani 1 1 d .
H1A H 0.1704 -0.0405 0.1457 0.051 Uiso 1 1 calc R
C2 C 0.0469(6) 0.0199(5) 0.1494(4) 0.0432(19) Uani 1 1 d .
C3 C -0.0429(6) 0.0025(6) 0.1595(4) 0.044(2) Uani 1 1 d .
H3A H -0.0848 0.0498 0.1560 0.053 Uiso 1 1 calc R
C4 C -0.0733(5) -0.0826(6) 0.1748(4) 0.0428(18) Uani 1 1 d .
C5 C -0.0094(5) -0.1565(6) 0.1770(4) 0.047(2) Uani 1 1 d .
H5A H -0.0300 -0.2158 0.1825 0.056 Uiso 1 1 calc R
C6 C 0.0813(4) -0.1398(5) 0.1710(3) 0.0321(15) Uani 1 1 d .
C7 C 0.0801(7) 0.1102(6) 0.1312(4) 0.049(2) Uani 1 1 d .
C8 C -0.1729(6) -0.1034(6) 0.1847(5) 0.059(3) Uani 1 1 d .
C9 C 0.1506(6) -0.2104(6) 0.1767(4) 0.0424(18) Uani 1 1 d .
C10 C 0.4877(6) 0.5123(6) 0.2500 0.039(2) Uani 1 2 d S
H10A H 0.4429 0.5571 0.2500 0.047 Uiso 1 2 calc SR
C11 C 0.4636(6) 0.4205(5) 0.2518(4) 0.0446(19) Uani 1 1 d .
C12 C 0.5325(7) 0.3543(7) 0.2507(5) 0.060(2) Uani 1 1 d U
H12A H 0.5168 0.2928 0.2503 0.072 Uiso 1 1 calc R
C13 C 0.6214(7) 0.3786(7) 0.2500 0.063(4) Uani 1 2 d S
C14 C 0.3667(6) 0.3912(7) 0.2509(5) 0.053(2) Uani 1 1 d .
C18 C -0.0478(6) 0.5410(6) 0.2558(3) 0.049(2) Uani 1 1 d D
C19 C -0.0172(6) 0.4681(7) 0.2148(4) 0.053(2) Uani 1 1 d .
H19A H -0.0260 0.4881 0.1736 0.064 Uiso 1 1 calc R
H19B H -0.0550 0.4147 0.2211 0.064 Uiso 1 1 calc R
C20 C 0.0825(6) 0.4416(6) 0.2235(4) 0.050(2) Uani 1 1 d .
H20A H 0.1192 0.4962 0.2160 0.060 Uiso 1 1 calc R
C21 C 0.1085(6) 0.3720(7) 0.1766(5) 0.058(2) Uani 1 1 d .
N2 N -0.1140(7) 0.6197(7) 0.3245(5) 0.087(3) Uani 1 1 d DU
H2A H -0.1520 0.6363 0.3518 0.105 Uiso 1 1 calc R
N1 N -0.0164(7) 0.6256(5) 0.2530(4) 0.073(3) Uani 1 1 d D
H1B H 0.0241 0.6453 0.2282 0.087 Uiso 1 1 calc R
C17 C -0.1029(8) 0.5338(7) 0.3055(4) 0.071(3) Uani 1 1 d DU
H17A H -0.1272 0.4811 0.3222 0.086 Uiso 1 1 calc R
C16 C -0.0585(8) 0.6757(7) 0.2955(5) 0.077(3) Uani 1 1 d DU
H16A H -0.0502 0.7375 0.3030 0.092 Uiso 1 1 calc R
O9 O 0.6707(10) 0.2303(9) 0.2647(7) 0.165(5) Uani 1 1 d DU
C15 C 0.6966(16) 0.3097(13) 0.259(2) 0.107(11) Uani 0.50 1 d PDU
OW1 O 0.1093(5) 0.2634(5) 0.0120(3) 0.0628(18) Uani 1 1 d .
HW1A H 0.0625 0.2289 0.0111 0.075 Uiso 1 1 d R
HW1B H 0.1438 0.2511 -0.0177 0.075 Uiso 1 1 d R
OW2 O 0.2396(7) 0.3603(6) 0.3721(4) 0.087(2) Uani 1 1 d U
HW2A H 0.2849 0.3248 0.3757 0.105 Uiso 1 1 d R
HW2B H 0.2252 0.3806 0.4068 0.105 Uiso 1 1 d R
OW3 O -0.3120(17) 0.1093(16) 0.1218(10) 0.109(6) Uani 0.50 1 d PDU
HW3A H -0.280(14) 0.10(2) 0.153(6) 0.115 Uiso 0.50 1 d PD
HW3B H -0.281(14) 0.094(19) 0.091(6) 0.112 Uiso 0.50 1 d PD
OW4 O 0.7814(19) 0.1057(19) 0.2627(11) 0.060(6) Uani 0.25 1 d PU
HW4A H 0.7314 0.1266 0.2491 0.072 Uiso 0.25 1 d PR
HW4B H 0.8202 0.1486 0.2638 0.072 Uiso 0.25 1 d PR

loop_
_atom_site_aniso_label
_atom_site_aniso_U_11
_atom_site_aniso_U_22
_atom_site_aniso_U_33
_atom_site_aniso_U_23
_atom_site_aniso_U_13
_atom_site_aniso_U_12
Zn1 0.0309(5) 0.0382(5) 0.0544(5) -0.0116(4) 0.0060(4) -0.0031(4)
Zn2 0.0503(6) 0.0360(6) 0.1136(10) 0.0016(6) -0.0210(7) 0.0006(4)
O1 0.042(4) 0.048(3) 0.081(4) 0.010(3) 0.000(3) 0.005(3)
O2 0.050(3) 0.039(3) 0.069(4) 0.006(3) -0.003(3) 0.003(3)
O3 0.062(4) 0.081(5) 0.107(5) 0.029(4) 0.000(4) 0.025(4)
O4 0.045(4) 0.064(4) 0.122(6) 0.013(4) -0.012(4) -0.007(3)
O5 0.040(3) 0.043(3) 0.073(4) 0.002(3) -0.005(3) 0.005(2)
O6 0.027(3) 0.061(4) 0.110(6) 0.011(4) 0.013(3) 0.011(3)
O7 0.051(4) 0.058(4) 0.052(4) -0.011(3) 0.005(3) 0.010(3)
O8 0.057(4) 0.050(4) 0.118(6) 0.028(4) -0.018(4) -0.017(3)
O10 0.043(3) 0.064(4) 0.088(5) -0.034(4) -0.001(3) 0.001(3)
O11 0.062(5) 0.088(6) 0.062(4) -0.027(4) 0.009(4) -0.006(4)
N3 0.061(5) 0.056(5) 0.047(4) -0.002(4) 0.007(4) 0.017(4)
C1 0.024(3) 0.047(4) 0.055(5) 0.010(4) 0.002(3) 0.001(3)
C2 0.039(4) 0.040(4) 0.050(5) -0.015(4) -0.006(4) 0.003(3)
C3 0.045(4) 0.049(5) 0.039(4) -0.011(4) -0.020(4) 0.013(4)
C4 0.035(4) 0.042(4) 0.052(5) 0.002(4) 0.002(3) 0.004(3)
C5 0.034(4) 0.035(4) 0.071(6) 0.008(4) -0.013(4) -0.006(3)
C6 0.023(3) 0.048(4) 0.025(3) 0.008(3) 0.001(2) 0.010(3)
C7 0.055(6) 0.037(5) 0.054(5) -0.003(4) -0.011(4) -0.008(4)
C8 0.036(4) 0.033(4) 0.107(8) 0.000(5) 0.008(5) -0.005(4)
C9 0.045(4) 0.045(5) 0.037(4) 0.000(3) -0.003(3) 0.000(4)
C10 0.040(4) 0.040(4) 0.037(6) -0.002(3) -0.002(3) -0.003(5)
C11 0.058(5) 0.034(4) 0.041(4) 0.020(3) 0.014(4) 0.006(4)
C12 0.053(5) 0.040(4) 0.088(6) 0.007(4) 0.010(4) -0.001(4)
C13 0.053(5) 0.053(5) 0.083(10) 0.018(5) 0.018(5) -0.001(6)
C14 0.042(5) 0.052(5) 0.067(6) 0.017(5) 0.006(4) -0.007(4)
C18 0.039(4) 0.069(6) 0.041(4) -0.002(4) -0.008(4) 0.006(4)
C19 0.041(5) 0.070(6) 0.048(5) 0.004(5) -0.001(4) 0.014(4)
C20 0.052(5) 0.046(5) 0.052(5) -0.019(4) -0.006(4) 0.013(4)
C21 0.039(5) 0.058(6) 0.076(7) -0.020(5) 0.005(4) 0.001(4)
N2 0.083(6) 0.101(7) 0.078(5) -0.005(5) 0.009(5) 0.014(5)
N1 0.091(7) 0.044(5) 0.083(6) -0.003(4) -0.003(5) 0.007(5)
C17 0.067(6) 0.079(6) 0.067(6) -0.010(5) 0.009(5) 0.002(5)
C16 0.083(6) 0.077(6) 0.071(6) 0.002(5) 0.023(5) 0.008(5)
O9 0.156(9) 0.153(9) 0.185(9) 0.001(8) 0.000(8) -0.017(8)
C15 0.105(13) 0.102(13) 0.114(15) -0.008(9) 0.004(9) 0.005(9)
OW1 0.052(4) 0.081(5) 0.055(4) 0.000(3) 0.010(3) -0.020(4)
OW2 0.095(5) 0.082(5) 0.085(4) 0.018(4) -0.024(4) -0.019(4)
OW3 0.134(10) 0.090(9) 0.103(9) -0.011(8) 0.005(8) 0.000(8)
OW4 0.065(10) 0.062(10) 0.053(9) 0.004(8) -0.002(8) 0.008(8)

loop_
_atom_type_symbol
_atom_type_description
_atom_type_scat_dispersion_real
_atom_type_scat_dispersion_imag
_atom_type_scat_source
C C 0.0033 0.0016 'International Tables Vol C Tables 4.2.6.8 and 6.1.1.4'
H H 0.0000 0.0000 'International Tables Vol C Tables 4.2.6.8 and 6.1.1.4'
N N 0.0061 0.0033 'International Tables Vol C Tables 4.2.6.8 and 6.1.1.4'
O O 0.0106 0.0060 'International Tables Vol C Tables 4.2.6.8 and 6.1.1.4'
Zn Zn 0.2839 1.4301 'International Tables Vol C Tables 4.2.6.8 and 6.1.1.4'

loop_
_geom_angle_atom_site_label_1
_geom_angle_atom_site_label_2
_geom_angle_atom_site_label_3
_geom_angle
_geom_angle_site_symmetry_1
_geom_angle_site_symmetry_3
O6 Zn1 OW1 93.6(3) 5 .
O6 Zn1 O1 110.2(3) 5 .
OW1 Zn1 O1 109.2(3) . .
O6 Zn1 O11 98.6(3) 5 .
OW1 Zn1 O11 94.6(3) . .
O1 Zn1 O11 140.7(3) . .
O6 Zn1 O10 90.8(3) 5 .
OW1 Zn1 O10 154.1(3) . .
O1 Zn1 O10 93.1(3) . .
O11 Zn1 O10 59.5(3) . .
O6 Zn1 O2 168.9(3) 5 .
OW1 Zn1 O2 93.1(3) . .
O1 Zn1 O2 59.1(2) . .
O11 Zn1 O2 89.7(3) . .
O10 Zn1 O2 87.1(3) . .
O6 Zn1 C7 140.3(3) 5 .
OW1 Zn1 C7 102.2(3) . .
O1 Zn1 C7 30.1(3) . .
O11 Zn1 C7 115.9(3) . .
O10 Zn1 C7 90.3(3) . .
O2 Zn1 C7 29.0(3) . .
O6 Zn1 C21 96.0(3) 5 .
OW1 Zn1 C21 124.1(3) . .
O1 Zn1 C21 118.3(3) . .
O11 Zn1 C21 29.5(3) . .
O10 Zn1 C21 30.0(3) . .
O2 Zn1 C21 87.6(3) . .
C7 Zn1 C21 104.3(3) . .
O4 Zn2 O8 100.6(3) 8 .
O4 Zn2 N3 117.3(3) 8 .
O8 Zn2 N3 142.0(3) . .
O4 Zn2 OW2 94.8(4) 8 .
O8 Zn2 OW2 90.9(4) . .
N3 Zn2 OW2 88.2(3) . .
O4 Zn2 O10 92.9(3) 8 .
O8 Zn2 O10 98.8(3) . .
N3 Zn2 O10 78.2(3) . .
OW2 Zn2 O10 166.3(3) . .
O4 Zn2 C14 128.0(3) 8 .
O8 Zn2 C14 27.4(3) . .
N3 Zn2 C14 114.7(3) . .
OW2 Zn2 C14 88.3(3) . .
O10 Zn2 C14 95.9(3) . .
C7 O1 Zn1 95.2(5) . .
C7 O2 Zn1 84.4(5) . .
C8 O4 Zn2 118.0(6) . 8
C9 O6 Zn1 142.9(7) . 5_545
C14 O8 Zn2 103.1(6) . .
C21 O10 Zn2 113.7(6) . .
C21 O10 Zn1 86.5(6) . .
Zn2 O10 Zn1 158.7(3) . .
C21 O11 Zn1 92.8(6) . .
C20 N3 Zn2 111.6(5) . .
C20 N3 H3B 109.3 . .
Zn2 N3 H3B 109.3 . .
C20 N3 H3C 109.3 . .
Zn2 N3 H3C 109.3 . .
H3B N3 H3C 108.0 . .
C2 C1 C6 121.2(7) . .
C2 C1 H1A 119.4 . .
C6 C1 H1A 119.4 . .
C3 C2 C1 118.9(8) . .
C3 C2 C7 122.4(8) . .
C1 C2 C7 118.6(8) . .
C2 C3 C4 121.8(8) . .
C2 C3 H3A 119.1 . .
C4 C3 H3A 119.1 . .
C3 C4 C5 119.0(8) . .
C3 C4 C8 122.4(7) . .
C5 C4 C8 118.4(7) . .
C6 C5 C4 120.0(8) . .
C6 C5 H5A 120.0 . .
C4 C5 H5A 120.0 . .
C5 C6 C1 118.4(7) . .
C5 C6 C9 123.1(7) . .
C1 C6 C9 118.3(6) . .
O2 C7 O1 121.3(8) . .
O2 C7 C2 118.8(9) . .
O1 C7 C2 119.9(8) . .
O2 C7 Zn1 66.7(5) . .
O1 C7 Zn1 54.6(4) . .
C2 C7 Zn1 174.2(7) . .
O3 C8 O4 124.7(9) . .
O3 C8 C4 118.0(8) . .
O4 C8 C4 117.2(8) . .
O6 C9 O5 121.0(8) . .
O6 C9 C6 120.5(8) . .
O5 C9 C6 118.3(7) . .
C11 C10 C11 119.5(11) 8_665 .
C11 C10 H10A 120.3 8_665 .
C11 C10 H10A 120.3 . .
C10 C11 C12 119.1(9) . .
C10 C11 C14 121.5(8) . .
C12 C11 C14 119.3(8) . .
C13 C12 C11 120.9(10) . .
C13 C12 H12A 119.6 . .
C11 C12 H12A 119.6 . .
C12 C13 C12 120.6(14) 8_665 .
C12 C13 C15 121.8(9) 8_665 8_665
C12 C13 C15 117.0(10) . 8_665
C12 C13 C15 117.0(10) 8_665 .
C12 C13 C15 121.8(9) . .
C15 C13 C15 17(4) 8_665 .
O8 C14 O7 120.9(8) . .
O8 C14 C11 120.1(8) . .
O7 C14 C11 118.9(8) . .
O8 C14 Zn2 49.5(5) . .
O7 C14 Zn2 72.6(5) . .
C11 C14 Zn2 162.3(6) . .
N1 C18 C17 108.3(9) . .
N1 C18 C19 123.0(8) . .
C17 C18 C19 128.3(8) . .
C18 C19 C20 113.5(8) . .
C18 C19 H19A 108.9 . .
C20 C19 H19A 108.9 . .
C18 C19 H19B 108.9 . .
C20 C19 H19B 108.9 . .
H19A C19 H19B 107.7 . .
N3 C20 C21 111.6(8) . .
N3 C20 C19 114.1(8) . .
C21 C20 C19 109.1(8) . .
N3 C20 H20A 107.2 . .
C21 C20 H20A 107.2 . .
C19 C20 H20A 107.2 . .
O11 C21 O10 121.2(9) . .
O11 C21 C20 121.2(9) . .
O10 C21 C20 117.6(9) . .
O11 C21 Zn1 57.7(5) . .
O10 C21 Zn1 63.5(5) . .
C20 C21 Zn1 178.9(8) . .
C16 N2 C17 110.9(10) . .
C16 N2 H2A 124.6 . .
C17 N2 H2A 124.6 . .
C18 N1 C16 108.6(9) . .
C18 N1 H1B 125.7 . .
C16 N1 H1B 125.7 . .
N2 C17 C18 104.6(9) . .
N2 C17 H17A 127.7 . .
C18 C17 H17A 127.7 . .
N2 C16 N1 106.5(10) . .
N2 C16 H16A 126.7 . .
N1 C16 H16A 126.7 . .
C15 O9 C15 20(5) . 8_665
C15 C15 O9 80(3) 8_665 .
C15 C15 O9 79(3) 8_665 8_665
O9 C15 O9 122(3) . 8_665
C15 C15 C13 81.7(19) 8_665 .
O9 C15 C13 115(2) . .
O9 C15 C13 114.8(19) 8_665 .
Zn1 OW1 HW1A 104.1 . .
Zn1 OW1 HW1B 122.8 . .
HW1A OW1 HW1B 109.6 . .
Zn2 OW2 HW2A 94.2 . .
Zn2 OW2 HW2B 154.0 . .
HW2A OW2 HW2B 108.9 . .
HW3A OW3 HW3B 108.3(18) . .
HW4A OW4 HW4B 108.6 . .

loop_
_geom_bond_atom_site_label_1
_geom_bond_atom_site_label_2
_geom_bond_distance
_geom_bond_site_symmetry_2
Zn1 O6 1.939(6) 5
Zn1 OW1 1.962(7) .
Zn1 O1 2.058(6) .
Zn1 O11 2.152(8) .
Zn1 O10 2.281(7) .
Zn1 O2 2.319(6) .
Zn1 C7 2.514(9) .
Zn1 C21 2.543(10) .
Zn2 O4 1.958(7) 8
Zn2 O8 2.026(8) .
Zn2 N3 2.062(8) .
Zn2 OW2 2.132(8) .
Zn2 O10 2.124(7) .
Zn2 C14 2.595(9) .
O1 C7 1.267(12) .
O2 C7 1.223(11) .
O3 C8 1.259(11) .
O4 C8 1.268(11) .
O4 Zn2 1.958(7) 8
O5 C9 1.278(10) .
O6 C9 1.211(11) .
O6 Zn1 1.939(6) 5_545
O7 C14 1.287(11) .
O8 C14 1.226(11) .
O10 C21 1.273(12) .
O11 C21 1.254(12) .
N3 C20 1.414(12) .
N3 H3B 0.9000 .
N3 H3C 0.9000 .
C1 C2 1.392(11) .
C1 C6 1.412(11) .
C1 H1A 0.9300 .
C2 C3 1.360(12) .
C2 C7 1.469(12) .
C3 C4 1.370(12) .
C3 H3A 0.9300 .
C4 C5 1.434(11) .
C4 C8 1.508(12) .
C5 C6 1.360(10) .
C5 H5A 0.9300 .
C6 C9 1.458(11) .
C10 C11 1.393(10) 8_665
C10 C11 1.393(10) .
C10 H10A 0.9300 .
C11 C12 1.402(12) .
C11 C14 1.485(12) .
C12 C13 1.353(12) .
C12 H12A 0.9300 .
C13 C12 1.353(12) 8_665
C13 C15 1.51(3) 8_665
C13 C15 1.51(3) .
C18 N1 1.326(8) .
C18 C17 1.373(8) .
C18 C19 1.474(12) .
C19 C20 1.527(12) .
C19 H19A 0.9700 .
C19 H19B 0.9700 .
C20 C21 1.508(12) .
C20 H20A 0.9800 .
N2 C16 1.323(9) .
N2 C17 1.339(9) .
N2 H2A 0.8600 .
N1 C16 1.347(8) .
N1 H1B 0.8600 .
C17 H17A 0.9300 .
C16 H16A 0.9300 .
O9 C15 1.230(10) .
O9 C15 1.233(10) 8_665
C15 C15 0.44(10) 8_665
C15 O9 1.233(10) 8_665
OW1 HW1A 0.8537 .
OW1 HW1B 0.8511 .
OW2 HW2A 0.8485 .
OW2 HW2B 0.8522 .
OW3 HW3A 0.850(10) .
OW3 HW3B 0.851(10) .
OW4 HW4A 0.8497 .
OW4 HW4B 0.8501 .

loop_
_geom_hbond_atom_site_label_D
_geom_hbond_atom_site_label_H
_geom_hbond_atom_site_label_A
_geom_hbond_distance_DH
_geom_hbond_distance_HA
_geom_hbond_distance_DA
_geom_hbond_angle_DHA
_geom_hbond_site_symmetry_A
N3 H3B O3 0.90 2.33 2.951(12) 126.1 8
N3 H3C O11 0.90 2.35 3.233(11) 166.9 3
N2 H2A O5 0.86 1.96 2.749(12) 152.0 3_455
N1 H1B O5 0.86 2.01 2.864(12) 169.9 1_565
